data_1568563
loop_
_publ_author_name
'Zou, Yang'
'Yu, Mingxin'
'Miao, Jingsheng'
'Huang, Taian'
'Liao, Shuokun'
'Cao, Xiaosong'
'Yang, Chuluo'

_publ_section_title
;
 Dynamic bond interactions fine-tune the properties of multiple resonance
 emitters towards highly efficient narrowband green OLEDs.
;
_journal_issue 12
_journal_name_full 'Chemical science'
_journal_page_first 3326
_journal_page_last 3331
_journal_paper_doi 10.1039/d3sc00246b
_journal_volume 14
_journal_year 2023
_chemical_formula_moiety '2(C H2 Cl2), C51 H52 B N3'
_chemical_formula_sum 'C53 H56 B Cl4 N3'
_chemical_formula_weight 887.61
_space_group_crystal_system triclinic
_space_group_IT_number 2
_space_group_name_Hall '-P 1'
_space_group_name_H-M_alt 'P -1'
_atom_sites_solution_hydrogens geom
_atom_sites_solution_primary dual
_audit_creation_date 2020-10-20
_audit_creation_method
;
Olex2 1.2
(compiled 2018.05.29 svn.r3508 for OlexSys, GUI svn.r5506)
;
_audit_update_record
;
2022-08-01 deposited with the CCDC.	2023-02-28 downloaded from the CCDC.
;
_cell_angle_alpha 77.6420(10)
_cell_angle_beta 77.5490(10)
_cell_angle_gamma 83.5820(10)
_cell_formula_units_Z 2
_cell_length_a 11.4044(4)
_cell_length_b 11.6590(4)
_cell_length_c 18.3508(6)
_cell_measurement_reflns_used 6370
_cell_measurement_temperature 120
_cell_measurement_theta_max 26.360
_cell_measurement_theta_min 2.317
_cell_volume 2321.88(14)
_computing_cell_refinement 'SAINT V8.40A (?, 2016)'
_computing_data_reduction 'SAINT V8.40A (?, 2016)'
_computing_molecular_graphics 'Olex2 (Dolomanov et al., 2009)'
_computing_publication_material 'Olex2 (Dolomanov et al., 2009)'
_computing_structure_refinement 'ShelXL (Sheldrick, 2015)'
_computing_structure_solution 'XT (Sheldrick, 2015)'
_diffrn_ambient_temperature 120.0
_diffrn_measured_fraction_theta_full 0.996
_diffrn_measured_fraction_theta_max 0.990
_diffrn_measurement_device_type 'Bruker D8 VENTURE'
_diffrn_measurement_method '\f and \w scans'
_diffrn_radiation_type MoK\a
_diffrn_radiation_wavelength 0.71073
_diffrn_reflns_av_R_equivalents 0.0625
_diffrn_reflns_av_unetI/netI 0.0776
_diffrn_reflns_Laue_measured_fraction_full 0.996
_diffrn_reflns_Laue_measured_fraction_max 0.990
_diffrn_reflns_limit_h_max 14
_diffrn_reflns_limit_h_min -14
_diffrn_reflns_limit_k_max 14
_diffrn_reflns_limit_k_min -14
_diffrn_reflns_limit_l_max 19
_diffrn_reflns_limit_l_min -22
_diffrn_reflns_number 26851
_diffrn_reflns_point_group_measured_fraction_full 0.996
_diffrn_reflns_point_group_measured_fraction_max 0.990
_diffrn_reflns_theta_full 25.242
_diffrn_reflns_theta_max 26.417
_diffrn_reflns_theta_min 1.966
_diffrn_standards_number 0
_exptl_absorpt_coefficient_mu 0.295
_exptl_absorpt_correction_T_max 0.7454
_exptl_absorpt_correction_T_min 0.6960
_exptl_absorpt_correction_type multi-scan
_exptl_absorpt_process_details
'SADABS-2016/2 (Bruker,2016/2) was used for absorption correction. wR2(int) was 0.0840 before and 0.0599 after correction. The Ratio of minimum to maximum transmission is 0.9337. The \l/2 correction factor is Not present.'
_exptl_crystal_colour colourless
_exptl_crystal_colour_primary colourless
_exptl_crystal_density_diffrn 1.270
_exptl_crystal_description block
_exptl_crystal_F_000 936
_exptl_crystal_size_max 0.15
_exptl_crystal_size_mid 0.08
_exptl_crystal_size_min 0.05
_refine_diff_density_max 1.233
_refine_diff_density_min -0.856
_refine_diff_density_rms 0.101
_refine_ls_extinction_method none
_refine_ls_goodness_of_fit_ref 1.040
_refine_ls_hydrogen_treatment constr
_refine_ls_matrix_type full
_refine_ls_number_parameters 562
_refine_ls_number_reflns 9455
_refine_ls_number_restraints 3
_refine_ls_restrained_S_all 1.124
_refine_ls_R_factor_all 0.1490
_refine_ls_R_factor_gt 0.0969
_refine_ls_shift/su_max 0.001
_refine_ls_shift/su_mean 0.000
_refine_ls_structure_factor_coef Fsqd
_refine_ls_weighting_details 'w=1/[\s^2^(Fo^2^)+(0.1482P)^2^+5.9975P] where P=(Fo^2^+2Fc^2^)/3'
_refine_ls_weighting_scheme calc
_refine_ls_wR_factor_gt 0.2507
_refine_ls_wR_factor_ref 0.3011
_reflns_Friedel_coverage 0.000
_reflns_number_gt 5978
_reflns_number_total 9455
_reflns_threshold_expression 'I > 2\s(I)'
_cod_data_source_file d3sc00246b2.cif
_cod_data_source_block 1020hta1_0m
_cod_depositor_comments 'Adding full bibliography for 1568563--1568564.cif.'
_cod_database_code 1568563
_shelx_shelxl_version_number 2018/3
_shelx_space_group_comment
;
The symmetry employed for this shelxl refinement is uniquely defined
by the following loop, which should always be used as a source of
symmetry information in preference to the above space-group names.
They are only intended as comments.
;
_shelx_estimated_absorpt_t_max 0.985
_shelx_estimated_absorpt_t_min 0.957
_olex2_refinement_description
;
1. Fixed Uiso
 At 1.2 times of:
  All C(H) groups, All C(H,H) groups
 At 1.5 times of:
  All C(H,H,H) groups
2. Restrained distances
 H44-H24
 2.2 with sigma of 0.02
 H13-H26
 2.2 with sigma of 0.02
 H26-H13
 2.5 with sigma of 0.02
3.a Secondary CH2 refined with riding coordinates:
 C53(H53A,H53B), C52(H52A,H52B)
3.b Aromatic/amide H refined with riding coordinates:
 C26(H26), C10(H10), C37(H37), C15(H15), C6(H6), C35(H35), C28(H28), C47(H47),
 C44(H44), C24(H24), C45(H45), C29(H29), C30(H30), C31(H31), C13(H13), C14(H14)
3.c Idealised Me refined as rotating group:
 C41(H41A,H41B,H41C), C40(H40A,H40B,H40C), C39(H39A,H39B,H39C), C50(H50A,H50B,
 H50C), C19(H19A,H19B,H19C), C51(H51A,H51B,H51C), C18(H18A,H18B,H18C), C49(H49A,
 H49B,H49C), C20(H20A,H20B,H20C), C4(H4A,H4B,H4C), C1(H1A,H1B,H1C), C2(H2A,H2B,
 H2C)
;
_olex2_submission_special_instructions 'No special instructions were received'

loop_
_space_group_symop_operation_xyz
'x, y, z'
'-x, -y, -z'

loop_
_atom_site_label
_atom_site_type_symbol
_atom_site_fract_x
_atom_site_fract_y
_atom_site_fract_z
_atom_site_U_iso_or_equiv
_atom_site_adp_type
_atom_site_occupancy
_atom_site_site_symmetry_order
_atom_site_calc_flag
_atom_site_refinement_flags_posn
_atom_site_refinement_flags_adp
_atom_site_refinement_flags_occupancy
_atom_site_disorder_assembly
_atom_site_disorder_group
Cl1 Cl -0.02087(16) 0.77099(14) 0.85619(9) 0.0644(5) Uani 1 1 d . . . . .
Cl4 Cl 0.19552(17) 0.82382(17) 0.33495(11) 0.0731(5) Uani 1 1 d . . . . .
Cl2 Cl 0.09016(19) 0.9930(2) 0.83040(15) 0.0965(8) Uani 1 1 d . . . . .
Cl3 Cl 0.2488(2) 0.9962(2) 0.19238(17) 0.1116(9) Uani 1 1 d . . . . .
N2 N 0.4623(3) 0.6427(3) 0.38543(17) 0.0161(7) Uani 1 1 d . . . . .
N1 N 0.2385(3) 0.4992(3) 0.64033(18) 0.0174(7) Uani 1 1 d . . . . .
N3 N 0.1748(4) 0.3736(4) 0.3472(2) 0.0349(9) Uani 1 1 d . . . . .
C33 C 0.5290(3) 0.7123(3) 0.4124(2) 0.0175(8) Uani 1 1 d . . . . .
C43 C 0.5009(3) 0.6605(3) 0.3047(2) 0.0195(8) Uani 1 1 d . . . . .
C7 C 0.3963(3) 0.6349(3) 0.6337(2) 0.0194(8) Uani 1 1 d . . . . .
C32 C 0.5211(3) 0.7195(3) 0.4877(2) 0.0182(8) Uani 1 1 d . . . . .
C42 C 0.5879(3) 0.7437(3) 0.2827(2) 0.0193(8) Uani 1 1 d . . . . .
C25 C 0.2109(3) 0.4475(3) 0.4533(2) 0.0194(8) Uani 1 1 d . . . . .
C22 C 0.3548(3) 0.5722(3) 0.5142(2) 0.0175(8) Uani 1 1 d . . . . .
C21 C 0.2622(3) 0.5011(3) 0.5614(2) 0.0176(8) Uani 1 1 d . . . . .
C34 C 0.6070(3) 0.7760(3) 0.3505(2) 0.0196(8) Uani 1 1 d . . . . .
C9 C 0.2480(3) 0.5616(3) 0.7493(2) 0.0185(8) Uani 1 1 d . . . . .
C26 C 0.1968(4) 0.4391(3) 0.5299(2) 0.0201(8) Uani 1 1 d . . . . .
H26 H 0.139605 0.388434 0.562872 0.024 Uiso 1 1 calc DR . . . .
C11 C 0.1495(4) 0.4862(3) 0.7665(2) 0.0200(8) Uani 1 1 d . . . . .
C8 C 0.2994(3) 0.5676(3) 0.6718(2) 0.0179(8) Uani 1 1 d . . . . .
C10 C 0.2961(4) 0.6221(3) 0.7915(2) 0.0209(8) Uani 1 1 d . . . . .
H10 H 0.261094 0.619004 0.843728 0.025 Uiso 1 1 calc R . . . .
C37 C 0.5996(3) 0.7983(3) 0.4985(2) 0.0202(8) Uani 1 1 d . . . . .
H37 H 0.598463 0.806331 0.549123 0.024 Uiso 1 1 calc R . . . .
C15 C 0.0663(4) 0.4536(4) 0.8334(2) 0.0216(8) Uani 1 1 d . . . . .
H15 H 0.070899 0.481346 0.877692 0.026 Uiso 1 1 calc R . . . .
C36 C 0.6778(4) 0.8643(3) 0.4397(2) 0.0200(8) Uani 1 1 d . . . . .
C6 C 0.4435(4) 0.6920(4) 0.6806(2) 0.0211(8) Uani 1 1 d . . . . .
H6 H 0.511831 0.736073 0.658105 0.025 Uiso 1 1 calc R . . . .
C35 C 0.6814(4) 0.8515(3) 0.3649(2) 0.0220(8) Uani 1 1 d . . . . .
H35 H 0.735032 0.894798 0.323898 0.026 Uiso 1 1 calc R . . . .
C23 C 0.3710(3) 0.5752(3) 0.4345(2) 0.0184(8) Uani 1 1 d . . . . .
C28 C 0.0245(4) 0.3481(3) 0.4617(2) 0.0224(8) Uani 1 1 d . . . . .
H28 H -0.002419 0.358629 0.512680 0.027 Uiso 1 1 calc R . . . .
C47 C 0.6405(4) 0.7817(4) 0.2059(2) 0.0219(8) Uani 1 1 d . . . . .
H47 H 0.699476 0.838059 0.192352 0.026 Uiso 1 1 calc R . . . .
C27 C 0.1336(4) 0.3876(3) 0.4199(2) 0.0218(8) Uani 1 1 d . . . . .
C44 C 0.4704(4) 0.6113(4) 0.2484(2) 0.0231(9) Uani 1 1 d . . . . .
H44 H 0.415070 0.551458 0.261685 0.028 Uiso 1 1 calc DR . . . .
C38 C 0.7565(4) 0.9533(4) 0.4531(2) 0.0229(9) Uani 1 1 d . . . . .
C12 C 0.1459(3) 0.4464(3) 0.6997(2) 0.0208(8) Uani 1 1 d . . . . .
C46 C 0.6070(4) 0.7374(4) 0.1503(2) 0.0220(9) Uani 1 1 d . . . . .
C24 C 0.2977(4) 0.5165(4) 0.4058(2) 0.0226(9) Uani 1 1 d . . . . .
H24 H 0.307458 0.523941 0.352251 0.027 Uiso 1 1 calc DR . . . .
C5 C 0.3961(4) 0.6880(4) 0.7580(2) 0.0227(9) Uani 1 1 d . . . . .
C45 C 0.5220(4) 0.6514(4) 0.1742(2) 0.0236(9) Uani 1 1 d . . . . .
H45 H 0.499201 0.619302 0.136281 0.028 Uiso 1 1 calc R . . . .
C41 C 0.7136(4) 1.0763(4) 0.4147(3) 0.0280(9) Uani 1 1 d . . . . .
H41A H 0.725517 1.080333 0.359680 0.042 Uiso 1 1 calc GR . . . .
H41B H 0.759923 1.135303 0.424455 0.042 Uiso 1 1 calc GR . . . .
H41C H 0.627961 1.091731 0.435295 0.042 Uiso 1 1 calc GR . . . .
C40 C 0.8896(4) 0.9274(4) 0.4171(3) 0.0280(9) Uani 1 1 d . . . . .
H40A H 0.917900 0.849091 0.441472 0.042 Uiso 1 1 calc GR . . . .
H40B H 0.938367 0.986630 0.424368 0.042 Uiso 1 1 calc GR . . . .
H40C H 0.897138 0.930202 0.362517 0.042 Uiso 1 1 calc GR . . . .
C16 C -0.0236(4) 0.3807(4) 0.8362(2) 0.0275(10) Uani 1 1 d . . . . .
C29 C -0.0448(4) 0.2929(4) 0.4281(3) 0.0281(10) Uani 1 1 d . . . . .
H29 H -0.119393 0.264272 0.456241 0.034 Uiso 1 1 calc R . . . .
C3 C 0.4547(4) 0.7537(4) 0.8032(2) 0.0288(10) Uani 1 1 d . . . . .
C48 C 0.6565(4) 0.7787(4) 0.0648(2) 0.0288(10) Uani 1 1 d . . . . .
C30 C -0.0063(4) 0.2797(4) 0.3547(3) 0.0356(11) Uani 1 1 d . . . . .
H30 H -0.053132 0.242573 0.330639 0.043 Uiso 1 1 calc R . . . .
C17 C -0.1218(4) 0.3485(4) 0.9071(2) 0.0324(11) Uani 1 1 d . . . . .
C39 C 0.7486(5) 0.9519(4) 0.5377(3) 0.0357(11) Uani 1 1 d . . . . .
H39A H 0.666026 0.975470 0.560693 0.054 Uiso 1 1 calc GR . . . .
H39B H 0.803602 1.007020 0.543124 0.054 Uiso 1 1 calc GR . . . .
H39C H 0.771083 0.872370 0.563441 0.054 Uiso 1 1 calc GR . . . .
C50 C 0.7087(5) 0.6745(5) 0.0276(3) 0.0413(12) Uani 1 1 d . . . . .
H50A H 0.773417 0.632334 0.052266 0.062 Uiso 1 1 calc GR . . . .
H50B H 0.740842 0.702848 -0.026566 0.062 Uiso 1 1 calc GR . . . .
H50C H 0.645281 0.621254 0.033023 0.062 Uiso 1 1 calc GR . . . .
C19 C -0.1022(5) 0.3945(5) 0.9741(3) 0.0417(13) Uani 1 1 d . . . . .
H19A H -0.025386 0.360105 0.987457 0.063 Uiso 1 1 calc GR . . . .
H19B H -0.167849 0.372811 1.017570 0.063 Uiso 1 1 calc GR . . . .
H19C H -0.100577 0.480356 0.960634 0.063 Uiso 1 1 calc GR . . . .
C31 C 0.1039(5) 0.3222(5) 0.3158(3) 0.0420(13) Uani 1 1 d . . . . .
H31 H 0.130447 0.314458 0.264257 0.050 Uiso 1 1 calc R . . . .
B1 B 0.4302(4) 0.6430(4) 0.5468(2) 0.0174(9) Uani 1 1 d . . . . .
C13 C 0.0584(5) 0.3677(5) 0.7051(3) 0.0414(13) Uani 1 1 d . . . . .
H13 H 0.055555 0.335438 0.662234 0.050 Uiso 1 1 calc DR . . . .
C14 C -0.0216(5) 0.3376(5) 0.7705(3) 0.0429(13) Uani 1 1 d . . . . .
H14 H -0.079690 0.284294 0.771957 0.052 Uiso 1 1 calc R . . . .
C51 C 0.5517(5) 0.8403(5) 0.0281(3) 0.0513(15) Uani 1 1 d . . . . .
H51A H 0.491266 0.783955 0.033659 0.077 Uiso 1 1 calc GR . . . .
H51B H 0.581635 0.870927 -0.026009 0.077 Uiso 1 1 calc GR . . . .
H51C H 0.515271 0.905511 0.053291 0.077 Uiso 1 1 calc GR . . . .
C18 C -0.1281(7) 0.2148(5) 0.9308(3) 0.067(2) Uani 1 1 d . . . . .
H18A H -0.143015 0.183242 0.888470 0.100 Uiso 1 1 calc GR . . . .
H18B H -0.193641 0.196334 0.974896 0.100 Uiso 1 1 calc GR . . . .
H18C H -0.051677 0.179162 0.944209 0.100 Uiso 1 1 calc GR . . . .
C49 C 0.7552(6) 0.8627(6) 0.0512(3) 0.064(2) Uani 1 1 d . . . . .
H49A H 0.723307 0.931311 0.074059 0.096 Uiso 1 1 calc GR . . . .
H49B H 0.783656 0.888522 -0.003659 0.096 Uiso 1 1 calc GR . . . .
H49C H 0.822262 0.822558 0.074383 0.096 Uiso 1 1 calc GR . . . .
C20 C -0.2413(5) 0.4055(8) 0.8874(3) 0.072(2) Uani 1 1 d . . . . .
H20A H -0.234403 0.490177 0.868606 0.108 Uiso 1 1 calc GR . . . .
H20B H -0.305064 0.392526 0.933017 0.108 Uiso 1 1 calc GR . . . .
H20C H -0.261005 0.370253 0.847983 0.108 Uiso 1 1 calc GR . . . .
C4 C 0.4535(7) 0.8879(6) 0.7649(4) 0.0653(18) Uani 1 1 d . . . . .
H4A H 0.505420 0.897789 0.714214 0.098 Uiso 1 1 calc GR . . . .
H4B H 0.483361 0.931837 0.796317 0.098 Uiso 1 1 calc GR . . . .
H4C H 0.371118 0.917743 0.760291 0.098 Uiso 1 1 calc GR . . . .
C53 C 0.0593(6) 0.8784(6) 0.7914(4) 0.0629(17) Uani 1 1 d . . . . .
H53A H 0.013298 0.911624 0.750840 0.076 Uiso 1 1 calc R . . . .
H53B H 0.136376 0.841513 0.767505 0.076 Uiso 1 1 calc R . . . .
C1 C 0.3825(7) 0.7523(8) 0.8838(4) 0.080(2) Uani 1 1 d . . . . .
H1A H 0.299074 0.781397 0.881530 0.120 Uiso 1 1 calc GR . . . .
H1B H 0.418090 0.803065 0.908180 0.120 Uiso 1 1 calc GR . . . .
H1C H 0.383978 0.671708 0.913336 0.120 Uiso 1 1 calc GR . . . .
C2 C 0.5813(6) 0.7064(8) 0.8025(4) 0.077(2) Uani 1 1 d . . . . .
H2A H 0.582551 0.624586 0.830165 0.116 Uiso 1 1 calc GR . . . .
H2B H 0.620767 0.753757 0.827098 0.116 Uiso 1 1 calc GR . . . .
H2C H 0.624243 0.709645 0.749811 0.116 Uiso 1 1 calc GR . . . .
C52 C 0.3003(6) 0.9035(7) 0.2681(6) 0.092(3) Uani 1 1 d . . . . .
H52A H 0.364180 0.847658 0.247362 0.110 Uiso 1 1 calc R . . . .
H52B H 0.337857 0.951621 0.294003 0.110 Uiso 1 1 calc R . . . .

loop_
_atom_site_aniso_label
_atom_site_aniso_U_11
_atom_site_aniso_U_22
_atom_site_aniso_U_33
_atom_site_aniso_U_23
_atom_site_aniso_U_13
_atom_site_aniso_U_12
Cl1 0.0709(11) 0.0599(10) 0.0554(9) 0.0012(7) -0.0074(8) -0.0086(8)
Cl4 0.0642(11) 0.0800(12) 0.0807(12) -0.0261(10) -0.0124(9) -0.0122(9)
Cl2 0.0756(13) 0.0945(15) 0.1328(19) -0.0641(14) 0.0020(13) -0.0258(11)
Cl3 0.0909(16) 0.1024(17) 0.139(2) 0.0198(15) -0.0541(16) -0.0206(13)
N2 0.0155(16) 0.0184(16) 0.0153(15) -0.0018(12) -0.0041(12) -0.0056(12)
N1 0.0173(16) 0.0162(15) 0.0184(16) -0.0038(12) 0.0007(13) -0.0075(12)
N3 0.039(2) 0.045(2) 0.0246(19) -0.0116(17) -0.0047(17) -0.0168(19)
C33 0.0154(18) 0.0164(18) 0.0216(19) -0.0057(15) -0.0028(15) -0.0020(14)
C43 0.0188(19) 0.022(2) 0.0174(18) -0.0046(15) -0.0031(15) -0.0018(15)
C7 0.0178(19) 0.0184(19) 0.022(2) -0.0027(15) -0.0044(16) -0.0017(15)
C32 0.021(2) 0.0177(18) 0.0170(18) -0.0055(15) -0.0045(15) -0.0026(15)
C42 0.020(2) 0.0205(19) 0.0166(18) -0.0036(15) -0.0017(15) -0.0036(15)
C25 0.0164(19) 0.0210(19) 0.023(2) -0.0083(16) -0.0038(16) -0.0003(15)
C22 0.0211(19) 0.0145(18) 0.0172(18) -0.0026(14) -0.0049(15) -0.0008(15)
C21 0.0171(19) 0.0185(19) 0.0183(18) -0.0044(15) -0.0054(15) -0.0009(15)
C34 0.0194(19) 0.022(2) 0.0171(18) -0.0045(15) -0.0018(15) -0.0019(16)
C9 0.0192(19) 0.0206(19) 0.0152(18) -0.0031(15) -0.0013(15) -0.0046(15)
C26 0.021(2) 0.0184(19) 0.0211(19) -0.0042(15) -0.0037(16) -0.0042(15)
C11 0.020(2) 0.023(2) 0.0172(19) -0.0037(15) -0.0046(16) -0.0039(16)
C8 0.0204(19) 0.0150(18) 0.0189(18) -0.0034(14) -0.0038(16) -0.0036(15)
C10 0.022(2) 0.025(2) 0.0150(18) -0.0032(15) 0.0000(16) -0.0067(16)
C37 0.0186(19) 0.0212(19) 0.0203(19) -0.0060(15) -0.0005(16) -0.0023(15)
C15 0.023(2) 0.025(2) 0.0183(19) -0.0058(16) -0.0026(16) -0.0070(16)
C36 0.022(2) 0.0162(18) 0.022(2) -0.0038(15) -0.0033(16) -0.0051(15)
C6 0.021(2) 0.025(2) 0.0169(19) -0.0017(15) -0.0026(16) -0.0068(16)
C35 0.026(2) 0.0193(19) 0.0190(19) -0.0024(15) 0.0010(16) -0.0065(16)
C23 0.0173(19) 0.0174(18) 0.0208(19) -0.0051(15) -0.0015(15) -0.0042(15)
C28 0.020(2) 0.022(2) 0.026(2) -0.0071(16) -0.0016(17) -0.0066(16)
C47 0.023(2) 0.024(2) 0.0193(19) -0.0035(16) -0.0036(16) -0.0054(16)
C27 0.023(2) 0.0194(19) 0.024(2) -0.0045(16) -0.0070(17) -0.0036(16)
C44 0.025(2) 0.025(2) 0.021(2) -0.0079(16) -0.0025(17) -0.0040(17)
C38 0.026(2) 0.022(2) 0.023(2) -0.0072(16) -0.0050(17) -0.0063(17)
C12 0.0172(19) 0.025(2) 0.0188(19) -0.0039(16) 0.0014(16) -0.0068(16)
C46 0.024(2) 0.025(2) 0.0166(19) -0.0027(16) -0.0035(16) -0.0034(16)
C24 0.021(2) 0.025(2) 0.023(2) -0.0078(16) -0.0018(16) -0.0044(16)
C5 0.024(2) 0.026(2) 0.020(2) -0.0032(16) -0.0066(17) -0.0041(17)
C45 0.025(2) 0.029(2) 0.020(2) -0.0074(16) -0.0075(17) -0.0052(17)
C41 0.026(2) 0.024(2) 0.038(2) -0.0101(18) -0.0069(19) -0.0065(17)
C40 0.022(2) 0.030(2) 0.033(2) -0.0045(18) -0.0054(18) -0.0058(18)
C16 0.026(2) 0.037(2) 0.019(2) -0.0041(17) 0.0005(17) -0.0124(19)
C29 0.017(2) 0.021(2) 0.045(3) -0.0058(18) -0.0026(19) -0.0056(16)
C3 0.034(2) 0.037(2) 0.018(2) -0.0058(18) -0.0016(18) -0.018(2)
C48 0.034(2) 0.036(2) 0.0154(19) -0.0020(17) -0.0025(18) -0.012(2)
C30 0.036(3) 0.037(3) 0.043(3) -0.010(2) -0.020(2) -0.011(2)
C17 0.025(2) 0.050(3) 0.021(2) -0.0073(19) 0.0063(18) -0.017(2)
C39 0.046(3) 0.040(3) 0.026(2) -0.010(2) -0.005(2) -0.022(2)
C50 0.047(3) 0.051(3) 0.022(2) -0.009(2) 0.003(2) -0.002(2)
C19 0.032(3) 0.066(4) 0.028(2) -0.014(2) 0.007(2) -0.023(2)
C31 0.053(3) 0.054(3) 0.026(2) -0.012(2) -0.008(2) -0.021(3)
B1 0.017(2) 0.017(2) 0.019(2) -0.0035(16) -0.0054(17) -0.0015(17)
C13 0.048(3) 0.057(3) 0.024(2) -0.016(2) 0.006(2) -0.036(3)
C14 0.044(3) 0.061(3) 0.027(2) -0.012(2) 0.006(2) -0.037(3)
C51 0.061(4) 0.058(3) 0.024(2) 0.011(2) -0.008(2) 0.009(3)
C18 0.090(5) 0.052(4) 0.046(3) -0.012(3) 0.034(3) -0.042(3)
C49 0.085(5) 0.087(5) 0.024(3) -0.010(3) 0.007(3) -0.057(4)
C20 0.028(3) 0.147(7) 0.032(3) 0.003(4) -0.002(2) -0.012(4)
C4 0.093(5) 0.059(4) 0.056(4) -0.018(3) -0.023(4) -0.025(4)
C53 0.063(4) 0.064(4) 0.065(4) -0.019(3) -0.013(3) -0.005(3)
C1 0.080(5) 0.125(7) 0.052(4) -0.045(4) 0.008(4) -0.062(5)
C2 0.050(4) 0.116(6) 0.089(5) -0.061(5) -0.030(4) 0.001(4)
C52 0.044(4) 0.064(4) 0.157(8) 0.026(5) -0.038(5) -0.015(3)

loop_
_atom_type_symbol
_atom_type_description
_atom_type_scat_dispersion_real
_atom_type_scat_dispersion_imag
_atom_type_scat_source
C C 0.0033 0.0016 'International Tables Vol C Tables 4.2.6.8 and 6.1.1.4'
H H 0.0000 0.0000 'International Tables Vol C Tables 4.2.6.8 and 6.1.1.4'
B B 0.0013 0.0007 'International Tables Vol C Tables 4.2.6.8 and 6.1.1.4'
Cl Cl 0.1484 0.1585 'International Tables Vol C Tables 4.2.6.8 and 6.1.1.4'
N N 0.0061 0.0033 'International Tables Vol C Tables 4.2.6.8 and 6.1.1.4'

loop_
_geom_angle_atom_site_label_1
_geom_angle_atom_site_label_2
_geom_angle_atom_site_label_3
_geom_angle
_geom_angle_site_symmetry_1
_geom_angle_site_symmetry_3
_geom_angle_publ_flag
C33 N2 C43 107.6(3) . . ?
C33 N2 C23 121.7(3) . . ?
C23 N2 C43 130.6(3) . . ?
C21 N1 C12 130.5(3) . . ?
C8 N1 C21 121.7(3) . . ?
C8 N1 C12 107.3(3) . . ?
C31 N3 C27 117.4(4) . . ?
N2 C33 C34 109.4(3) . . ?
C32 C33 N2 126.4(3) . . ?
C32 C33 C34 124.2(4) . . ?
C42 C43 N2 108.3(3) . . ?
C42 C43 C44 118.6(4) . . ?
C44 C43 N2 133.1(4) . . ?
C8 C7 C6 114.3(3) . . ?
C8 C7 B1 115.9(3) . . ?
C6 C7 B1 129.6(4) . . ?
C33 C32 C37 114.3(3) . . ?
C33 C32 B1 116.3(3) . . ?
C37 C32 B1 129.5(3) . . ?
C43 C42 C34 107.8(3) . . ?
C43 C42 C47 121.4(4) . . ?
C47 C42 C34 130.8(4) . . ?
C26 C25 C27 122.1(4) . . ?
C26 C25 C24 118.7(4) . . ?
C24 C25 C27 119.2(4) . . ?
C21 C22 B1 122.4(3) . . ?
C23 C22 C21 115.5(3) . . ?
C23 C22 B1 122.0(3) . . ?
N1 C21 C22 117.9(3) . . ?
C26 C21 N1 121.5(3) . . ?
C26 C21 C22 120.6(3) . . ?
C33 C34 C42 106.9(3) . . ?
C35 C34 C33 118.7(3) . . ?
C35 C34 C42 134.3(4) . . ?
C8 C9 C11 106.5(3) . . ?
C10 C9 C11 134.0(3) . . ?
C10 C9 C8 119.5(3) . . ?
C25 C26 C21 122.5(4) . . ?
C25 C26 H26 118.7 . . ?
C21 C26 H26 118.7 . . ?
C15 C11 C9 130.8(4) . . ?
C15 C11 C12 121.4(4) . . ?
C12 C11 C9 107.8(3) . . ?
N1 C8 C7 126.5(3) . . ?
N1 C8 C9 110.1(3) . . ?
C7 C8 C9 123.3(3) . . ?
C9 C10 H10 119.8 . . ?
C9 C10 C5 120.5(3) . . ?
C5 C10 H10 119.8 . . ?
C32 C37 H37 118.0 . . ?
C36 C37 C32 124.1(4) . . ?
C36 C37 H37 118.0 . . ?
C11 C15 H15 119.7 . . ?
C16 C15 C11 120.6(4) . . ?
C16 C15 H15 119.7 . . ?
C37 C36 C35 118.4(4) . . ?
C37 C36 C38 122.7(4) . . ?
C35 C36 C38 118.9(3) . . ?
C7 C6 H6 117.8 . . ?
C5 C6 C7 124.4(4) . . ?
C5 C6 H6 117.8 . . ?
C34 C35 C36 120.3(4) . . ?
C34 C35 H35 119.8 . . ?
C36 C35 H35 119.8 . . ?
N2 C23 C22 117.8(3) . . ?
C24 C23 N2 120.9(3) . . ?
C24 C23 C22 121.3(3) . . ?
C27 C28 H28 120.5 . . ?
C29 C28 H28 120.5 . . ?
C29 C28 C27 119.0(4) . . ?
C42 C47 H47 119.9 . . ?
C46 C47 C42 120.1(4) . . ?
C46 C47 H47 119.9 . . ?
N3 C27 C25 117.0(4) . . ?
N3 C27 C28 122.0(4) . . ?
C28 C27 C25 121.0(4) . . ?
C43 C44 H44 120.8 . . ?
C45 C44 C43 118.4(4) . . ?
C45 C44 H44 120.8 . . ?
C36 C38 C40 110.3(3) . . ?
C41 C38 C36 107.8(3) . . ?
C41 C38 C40 108.9(3) . . ?
C41 C38 C39 108.8(4) . . ?
C39 C38 C36 112.8(3) . . ?
C39 C38 C40 108.1(4) . . ?
C11 C12 N1 108.1(3) . . ?
C13 C12 N1 135.0(4) . . ?
C13 C12 C11 116.9(4) . . ?
C47 C46 C45 117.3(4) . . ?
C47 C46 C48 123.1(4) . . ?
C45 C46 C48 119.6(4) . . ?
C25 C24 C23 121.2(4) . . ?
C25 C24 H24 119.4 . . ?
C23 C24 H24 119.4 . . ?
C10 C5 C3 122.3(3) . . ?
C6 C5 C10 117.9(4) . . ?
C6 C5 C3 119.8(4) . . ?
C44 C45 C46 124.0(4) . . ?
C44 C45 H45 118.0 . . ?
C46 C45 H45 118.0 . . ?
C38 C41 H41A 109.5 . . ?
C38 C41 H41B 109.5 . . ?
C38 C41 H41C 109.5 . . ?
H41A C41 H41B 109.5 . . ?
H41A C41 H41C 109.5 . . ?
H41B C41 H41C 109.5 . . ?
C38 C40 H40A 109.5 . . ?
C38 C40 H40B 109.5 . . ?
C38 C40 H40C 109.5 . . ?
H40A C40 H40B 109.5 . . ?
H40A C40 H40C 109.5 . . ?
H40B C40 H40C 109.5 . . ?
C15 C16 C17 122.5(4) . . ?
C15 C16 C14 116.9(4) . . ?
C14 C16 C17 120.6(4) . . ?
C28 C29 H29 120.0 . . ?
C30 C29 C28 120.0(4) . . ?
C30 C29 H29 120.0 . . ?
C5 C3 C4 108.9(4) . . ?
C1 C3 C5 112.6(4) . . ?
C1 C3 C4 103.9(5) . . ?
C2 C3 C5 109.8(4) . . ?
C2 C3 C4 109.0(5) . . ?
C2 C3 C1 112.3(5) . . ?
C50 C48 C46 110.8(4) . . ?
C50 C48 C51 108.9(4) . . ?
C51 C48 C46 107.8(4) . . ?
C49 C48 C46 111.5(4) . . ?
C49 C48 C50 108.0(4) . . ?
C49 C48 C51 109.9(5) . . ?
C29 C30 H30 121.0 . . ?
C29 C30 C31 118.0(4) . . ?
C31 C30 H30 121.0 . . ?
C16 C17 C18 110.9(4) . . ?
C19 C17 C16 112.6(4) . . ?
C19 C17 C18 108.1(4) . . ?
C19 C17 C20 107.7(5) . . ?
C20 C17 C16 107.4(4) . . ?
C20 C17 C18 110.1(5) . . ?
C38 C39 H39A 109.5 . . ?
C38 C39 H39B 109.5 . . ?
C38 C39 H39C 109.5 . . ?
H39A C39 H39B 109.5 . . ?
H39A C39 H39C 109.5 . . ?
H39B C39 H39C 109.5 . . ?
C48 C50 H50A 109.5 . . ?
C48 C50 H50B 109.5 . . ?
C48 C50 H50C 109.5 . . ?
H50A C50 H50B 109.5 . . ?
H50A C50 H50C 109.5 . . ?
H50B C50 H50C 109.5 . . ?
C17 C19 H19A 109.5 . . ?
C17 C19 H19B 109.5 . . ?
C17 C19 H19C 109.5 . . ?
H19A C19 H19B 109.5 . . ?
H19A C19 H19C 109.5 . . ?
H19B C19 H19C 109.5 . . ?
N3 C31 C30 123.6(4) . . ?
N3 C31 H31 118.2 . . ?
C30 C31 H31 118.2 . . ?
C32 B1 C7 129.0(4) . . ?
C32 B1 C22 115.5(3) . . ?
C22 B1 C7 115.2(3) . . ?
C12 C13 H13 119.7 . . ?
C14 C13 C12 120.6(4) . . ?
C14 C13 H13 119.7 . . ?
C16 C14 H14 118.3 . . ?
C13 C14 C16 123.4(4) . . ?
C13 C14 H14 118.3 . . ?
C48 C51 H51A 109.5 . . ?
C48 C51 H51B 109.5 . . ?
C48 C51 H51C 109.5 . . ?
H51A C51 H51B 109.5 . . ?
H51A C51 H51C 109.5 . . ?
H51B C51 H51C 109.5 . . ?
C17 C18 H18A 109.5 . . ?
C17 C18 H18B 109.5 . . ?
C17 C18 H18C 109.5 . . ?
H18A C18 H18B 109.5 . . ?
H18A C18 H18C 109.5 . . ?
H18B C18 H18C 109.5 . . ?
C48 C49 H49A 109.5 . . ?
C48 C49 H49B 109.5 . . ?
C48 C49 H49C 109.5 . . ?
H49A C49 H49B 109.5 . . ?
H49A C49 H49C 109.5 . . ?
H49B C49 H49C 109.5 . . ?
C17 C20 H20A 109.5 . . ?
C17 C20 H20B 109.5 . . ?
C17 C20 H20C 109.5 . . ?
H20A C20 H20B 109.5 . . ?
H20A C20 H20C 109.5 . . ?
H20B C20 H20C 109.5 . . ?
C3 C4 H4A 109.5 . . ?
C3 C4 H4B 109.5 . . ?
C3 C4 H4C 109.5 . . ?
H4A C4 H4B 109.5 . . ?
H4A C4 H4C 109.5 . . ?
H4B C4 H4C 109.5 . . ?
Cl1 C53 Cl2 114.2(4) . . ?
Cl1 C53 H53A 108.7 . . ?
Cl1 C53 H53B 108.7 . . ?
Cl2 C53 H53A 108.7 . . ?
Cl2 C53 H53B 108.7 . . ?
H53A C53 H53B 107.6 . . ?
C3 C1 H1A 109.5 . . ?
C3 C1 H1B 109.5 . . ?
C3 C1 H1C 109.5 . . ?
H1A C1 H1B 109.5 . . ?
H1A C1 H1C 109.5 . . ?
H1B C1 H1C 109.5 . . ?
C3 C2 H2A 109.5 . . ?
C3 C2 H2B 109.5 . . ?
C3 C2 H2C 109.5 . . ?
H2A C2 H2B 109.5 . . ?
H2A C2 H2C 109.5 . . ?
H2B C2 H2C 109.5 . . ?
Cl4 C52 Cl3 116.6(4) . . ?
Cl4 C52 H52A 108.1 . . ?
Cl4 C52 H52B 108.1 . . ?
Cl3 C52 H52A 108.1 . . ?
Cl3 C52 H52B 108.1 . . ?
H52A C52 H52B 107.3 . . ?

loop_
_geom_bond_atom_site_label_1
_geom_bond_atom_site_label_2
_geom_bond_distance
_geom_bond_site_symmetry_2
_geom_bond_publ_flag
Cl1 C53 1.722(7) . ?
Cl4 C52 1.709(8) . ?
Cl2 C53 1.744(7) . ?
Cl3 C52 1.736(8) . ?
N2 C33 1.397(5) . ?
N2 C43 1.428(5) . ?
N2 C23 1.411(5) . ?
N1 C21 1.411(5) . ?
N1 C8 1.395(5) . ?
N1 C12 1.429(5) . ?
N3 C27 1.355(5) . ?
N3 C31 1.341(6) . ?
C33 C32 1.386(5) . ?
C33 C34 1.409(5) . ?
C43 C42 1.402(6) . ?
C43 C44 1.404(6) . ?
C7 C8 1.398(5) . ?
C7 C6 1.414(6) . ?
C7 B1 1.543(6) . ?
C32 C37 1.422(5) . ?
C32 B1 1.534(6) . ?
C42 C34 1.441(5) . ?
C42 C47 1.402(5) . ?
C25 C26 1.362(5) . ?
C25 C27 1.481(5) . ?
C25 C24 1.376(6) . ?
C22 C21 1.429(5) . ?
C22 C23 1.428(5) . ?
C22 B1 1.540(6) . ?
C21 C26 1.378(5) . ?
C34 C35 1.388(6) . ?
C9 C11 1.443(6) . ?
C9 C8 1.406(5) . ?
C9 C10 1.379(5) . ?
C26 H26 0.9500 . ?
C11 C15 1.391(6) . ?
C11 C12 1.409(5) . ?
C10 H10 0.9500 . ?
C10 C5 1.400(6) . ?
C37 H37 0.9500 . ?
C37 C36 1.392(5) . ?
C15 H15 0.9500 . ?
C15 C16 1.388(6) . ?
C36 C35 1.403(5) . ?
C36 C38 1.535(5) . ?
C6 H6 0.9500 . ?
C6 C5 1.398(5) . ?
C35 H35 0.9500 . ?
C23 C24 1.385(6) . ?
C28 H28 0.9500 . ?
C28 C27 1.384(6) . ?
C28 C29 1.383(6) . ?
C47 H47 0.9500 . ?
C47 C46 1.376(6) . ?
C44 H44 0.9500 . ?
C44 C45 1.366(6) . ?
C38 C41 1.533(6) . ?
C38 C40 1.543(6) . ?
C38 C39 1.533(6) . ?
C12 C13 1.404(6) . ?
C46 C45 1.408(6) . ?
C46 C48 1.538(5) . ?
C24 H24 0.9500 . ?
C5 C3 1.532(6) . ?
C45 H45 0.9500 . ?
C41 H41A 0.9800 . ?
C41 H41B 0.9800 . ?
C41 H41C 0.9800 . ?
C40 H40A 0.9800 . ?
C40 H40B 0.9800 . ?
C40 H40C 0.9800 . ?
C16 C17 1.531(6) . ?
C16 C14 1.398(6) . ?
C29 H29 0.9500 . ?
C29 C30 1.360(7) . ?
C3 C4 1.572(8) . ?
C3 C1 1.528(7) . ?
C3 C2 1.485(8) . ?
C48 C50 1.522(7) . ?
C48 C51 1.531(7) . ?
C48 C49 1.520(7) . ?
C30 H30 0.9500 . ?
C30 C31 1.391(7) . ?
C17 C19 1.509(6) . ?
C17 C18 1.532(8) . ?
C17 C20 1.528(8) . ?
C39 H39A 0.9800 . ?
C39 H39B 0.9800 . ?
C39 H39C 0.9800 . ?
C50 H50A 0.9800 . ?
C50 H50B 0.9800 . ?
C50 H50C 0.9800 . ?
C19 H19A 0.9800 . ?
C19 H19B 0.9800 . ?
C19 H19C 0.9800 . ?
C31 H31 0.9500 . ?
C13 H13 0.9500 . ?
C13 C14 1.346(6) . ?
C14 H14 0.9500 . ?
C51 H51A 0.9800 . ?
C51 H51B 0.9800 . ?
C51 H51C 0.9800 . ?
C18 H18A 0.9800 . ?
C18 H18B 0.9800 . ?
C18 H18C 0.9800 . ?
C49 H49A 0.9800 . ?
C49 H49B 0.9800 . ?
C49 H49C 0.9800 . ?
C20 H20A 0.9800 . ?
C20 H20B 0.9800 . ?
C20 H20C 0.9800 . ?
C4 H4A 0.9800 . ?
C4 H4B 0.9800 . ?
C4 H4C 0.9800 . ?
C53 H53A 0.9900 . ?
C53 H53B 0.9900 . ?
C1 H1A 0.9800 . ?
C1 H1B 0.9800 . ?
C1 H1C 0.9800 . ?
C2 H2A 0.9800 . ?
C2 H2B 0.9800 . ?
C2 H2C 0.9800 . ?
C52 H52A 0.9900 . ?
C52 H52B 0.9900 . ?
